data_4307784
loop_
_publ_author_name
'Long Jiang'
'Xiao-Long Feng'
'Cheng-Yong Su'
'Xiao-Ming Chen'
'Tong-Bu Lu'

_publ_section_title
;
Interchain-Solvent-Induced Chirality Change of 1D Helical Chains: From
Achiral to Chiral Crystallization
;
_journal_name_full 'Inorganic Chemistry'
_journal_page_first 2637
_journal_page_last 2644
_journal_paper_doi 10.1021/ic062272u
_journal_volume 46
_journal_year 2007
_chemical_formula_sum 'C20 H40 N8 Ni2 O2'
_chemical_formula_weight 542.02
_chemical_name_systematic
; 
 ? 
;
_space_group_IT_number 4
_symmetry_cell_setting monoclinic
_symmetry_space_group_name_Hall 'P 2yb'
_symmetry_space_group_name_H-M 'P 1 21 1'
_atom_sites_solution_hydrogens geom
_atom_sites_solution_primary direct
_atom_sites_solution_secondary difmap
_audit_creation_method SHELXL-97
_cell_angle_alpha 90.00
_cell_angle_beta 95.152(2)
_cell_angle_gamma 90.00
_cell_formula_units_Z 2
_cell_length_a 8.8632(12)
_cell_length_b 14.814(2)
_cell_length_c 10.0634(14)
_cell_measurement_reflns_used 5304
_cell_measurement_temperature 293(2)
_cell_measurement_theta_max 26.96
_cell_measurement_theta_min 2.31
_cell_volume 1316.0(3)
_computing_cell_refinement 'Bruker SMART'
_computing_data_collection 'Bruker SMART'
_computing_data_reduction 'Bruker SAINT'
_computing_molecular_graphics 'Bruker SHELXTL'
_computing_publication_material 'Bruker SHELXTL'
_computing_structure_refinement 'SHELXL-97 (Sheldrick, 1997)'
_computing_structure_solution 'SHELXS-97 (Sheldrick, 1990)'
_diffrn_ambient_temperature 293(2)
_diffrn_measured_fraction_theta_full 0.996
_diffrn_measured_fraction_theta_max 0.996
_diffrn_measurement_device_type 'CCD area detector'
_diffrn_measurement_method 'phi and omega scans'
_diffrn_radiation_monochromator graphite
_diffrn_radiation_source 'fine-focus sealed tube'
_diffrn_radiation_type MoK\a
_diffrn_radiation_wavelength 0.71073
_diffrn_reflns_av_R_equivalents 0.0213
_diffrn_reflns_av_sigmaI/netI 0.0348
_diffrn_reflns_limit_h_max 10
_diffrn_reflns_limit_h_min -10
_diffrn_reflns_limit_k_max 18
_diffrn_reflns_limit_k_min -18
_diffrn_reflns_limit_l_max 11
_diffrn_reflns_limit_l_min -12
_diffrn_reflns_number 10343
_diffrn_reflns_theta_full 26.00
_diffrn_reflns_theta_max 26.00
_diffrn_reflns_theta_min 2.03
_exptl_absorpt_coefficient_mu 1.462
_exptl_absorpt_correction_T_max 0.8106
_exptl_absorpt_correction_T_min 0.5345
_exptl_absorpt_correction_type multi-scan
_exptl_absorpt_process_details 'SADABS (Sheldrick, 1996)'
_exptl_crystal_colour purple
_exptl_crystal_density_diffrn 1.368
_exptl_crystal_density_method 'not measured'
_exptl_crystal_description prism
_exptl_crystal_F_000 576
_exptl_crystal_size_max 0.49
_exptl_crystal_size_mid 0.25
_exptl_crystal_size_min 0.15
_refine_diff_density_max 0.376
_refine_diff_density_min -0.214
_refine_diff_density_rms 0.057
_refine_ls_abs_structure_details 'Flack H D (1983), Acta Cryst. A39, 876-881'
_refine_ls_abs_structure_Flack 0.00
_refine_ls_extinction_method none
_refine_ls_goodness_of_fit_ref 1.046
_refine_ls_hydrogen_treatment mixed
_refine_ls_matrix_type full
_refine_ls_number_parameters 295
_refine_ls_number_reflns 5069
_refine_ls_number_restraints 1
_refine_ls_restrained_S_all 1.046
_refine_ls_R_factor_all 0.0399
_refine_ls_R_factor_gt 0.0315
_refine_ls_shift/su_max 0.001
_refine_ls_shift/su_mean 0.000
_refine_ls_structure_factor_coef Fsqd
_refine_ls_weighting_details 'calc w=1/[\s^2^(Fo^2^)+(0.0421P)^2^+0.0183P] where P=(Fo^2^+2Fc^2^)/3'
_refine_ls_weighting_scheme calc
_refine_ls_wR_factor_gt 0.0696
_refine_ls_wR_factor_ref 0.0741
_reflns_number_gt 4534
_reflns_number_total 5069
_reflns_threshold_expression >2sigma(I)
_cod_data_source_file ic062272usi20061129_100751_1.cif
_cod_data_source_block 4.2H2O-1
_cod_depositor_comments
;
The following automatic conversions were performed:
'_symmetry_cell_setting' value 'Monoclinic' changed to 'monoclinic'
according to '/home/saulius/struct/CIF-dictionaries/cif_core.dic'
dictionary named 'cif_core.dic' version 2.4.1 from 2010-06-29.

Automatic conversion script
Id: cif_fix_enum 1527 2010-12-29 10:47:43Z saulius 
;
_cod_database_code 4307784

loop_
_symmetry_equiv_pos_as_xyz
'x, y, z'
'-x, y+1/2, -z'

loop_
_atom_site_label
_atom_site_type_symbol
_atom_site_fract_x
_atom_site_fract_y
_atom_site_fract_z
_atom_site_U_iso_or_equiv
_atom_site_adp_type
_atom_site_occupancy
_atom_site_symmetry_multiplicity
_atom_site_calc_flag
_atom_site_refinement_flags
_atom_site_disorder_assembly
_atom_site_disorder_group
Ni1 Ni 0.73741(4) 0.04558(2) 0.83907(3) 0.02745(10) Uani 1 1 d . . .
Ni2 Ni 0.42473(4) 0.06558(3) 1.21934(4) 0.03539(12) Uani 1 1 d . . .
C1 C 0.4370(4) 0.0210(2) 0.7028(4) 0.0409(8) Uani 1 1 d . . .
H1A H 0.3312 0.0044 0.7038 0.049 Uiso 1 1 calc R . .
H1B H 0.4688 0.0057 0.6159 0.049 Uiso 1 1 calc R . .
C2 C 0.4539(4) 0.1197(3) 0.7252(4) 0.0422(8) Uani 1 1 d . . .
H2A H 0.3951 0.1521 0.6545 0.051 Uiso 1 1 calc R . .
H2B H 0.4154 0.1358 0.8093 0.051 Uiso 1 1 calc R . .
C3 C 0.6450(4) 0.2400(2) 0.7737(3) 0.0394(8) Uani 1 1 d . . .
H3 H 0.6312 0.2426 0.8692 0.047 Uiso 1 1 calc R . .
C4 C 0.5392(5) 0.3093(3) 0.7025(5) 0.0686(12) Uani 1 1 d . . .
H4A H 0.5470 0.3059 0.6081 0.103 Uiso 1 1 calc R . .
H4B H 0.5671 0.3687 0.7339 0.103 Uiso 1 1 calc R . .
H4C H 0.4367 0.2969 0.7208 0.103 Uiso 1 1 calc R . .
C5 C 0.8086(4) 0.2670(2) 0.7559(4) 0.0465(9) Uani 1 1 d . . .
H5A H 0.8263 0.2552 0.6637 0.056 Uiso 1 1 calc R . .
H5B H 0.8167 0.3317 0.7690 0.056 Uiso 1 1 calc R . .
C6 C 0.9375(4) 0.2230(2) 0.8439(3) 0.0393(8) Uani 1 1 d . . .
C7 C 0.9219(4) 0.2393(3) 0.9930(3) 0.0497(9) Uani 1 1 d . . .
H7A H 0.8339 0.2083 1.0186 0.075 Uiso 1 1 calc R . .
H7B H 0.9116 0.3028 1.0088 0.075 Uiso 1 1 calc R . .
H7C H 1.0103 0.2169 1.0447 0.075 Uiso 1 1 calc R . .
C8 C 1.0885(4) 0.2646(3) 0.8105(4) 0.0562(10) Uani 1 1 d . . .
H8A H 1.1707 0.2350 0.8617 0.084 Uiso 1 1 calc R . .
H8B H 1.0895 0.3278 0.8318 0.084 Uiso 1 1 calc R . .
H8C H 1.0994 0.2570 0.7171 0.084 Uiso 1 1 calc R . .
C9 C 0.9925(4) 0.0952(2) 0.6944(4) 0.0376(9) Uani 1 1 d . . .
H9A H 1.0978 0.1125 0.6922 0.045 Uiso 1 1 calc R . .
H9B H 0.9338 0.1253 0.6213 0.045 Uiso 1 1 calc R . .
C10 C 0.9772(4) -0.0050(3) 0.6785(4) 0.0395(8) Uani 1 1 d . . .
H10A H 1.0123 -0.0233 0.5940 0.047 Uiso 1 1 calc R . .
H10B H 1.0391 -0.0352 0.7495 0.047 Uiso 1 1 calc R . .
C11 C 0.7951(4) -0.1303(2) 0.6882(4) 0.0431(9) Uani 1 1 d . . .
H11 H 0.8389 -0.1518 0.7754 0.052 Uiso 1 1 calc R . .
C12 C 0.8730(5) -0.1808(3) 0.5798(5) 0.0776(14) Uani 1 1 d . . .
H12A H 0.8311 -0.1611 0.4933 0.116 Uiso 1 1 calc R . .
H12B H 0.8571 -0.2445 0.5886 0.116 Uiso 1 1 calc R . .
H12C H 0.9797 -0.1682 0.5897 0.116 Uiso 1 1 calc R . .
C13 C 0.6270(4) -0.1546(3) 0.6741(4) 0.0471(9) Uani 1 1 d . . .
H13A H 0.6195 -0.2194 0.6606 0.057 Uiso 1 1 calc R . .
H13B H 0.5820 -0.1263 0.5932 0.057 Uiso 1 1 calc R . .
C14 C 0.5289(4) -0.1303(2) 0.7867(4) 0.0419(8) Uani 1 1 d . . .
C15 C 0.5904(5) -0.1720(3) 0.9189(4) 0.0573(10) Uani 1 1 d . . .
H15A H 0.6900 -0.1488 0.9441 0.086 Uiso 1 1 calc R . .
H15B H 0.5953 -0.2364 0.9095 0.086 Uiso 1 1 calc R . .
H15C H 0.5246 -0.1571 0.9865 0.086 Uiso 1 1 calc R . .
C16 C 0.3681(4) -0.1655(3) 0.7490(4) 0.0601(11) Uani 1 1 d . . .
H16A H 0.3012 -0.1426 0.8109 0.090 Uiso 1 1 calc R . .
H16B H 0.3683 -0.2303 0.7520 0.090 Uiso 1 1 calc R . .
H16C H 0.3340 -0.1458 0.6605 0.090 Uiso 1 1 calc R . .
C17 C 0.5645(3) 0.0829(2) 1.0943(3) 0.0351(7) Uani 1 1 d . . .
C18 C 0.5732(4) 0.0873(3) 1.3571(3) 0.0431(9) Uani 1 1 d . . .
C19 C 0.2809(4) 0.0533(4) 1.3408(3) 0.0534(10) Uani 1 1 d . . .
C20 C 0.2816(3) 0.0353(3) 1.0793(3) 0.0441(8) Uani 1 1 d . . .
N1 N 0.5290(3) -0.03011(19) 0.8071(3) 0.0330(6) Uani 1 1 d . . .
H1C H 0.4816 -0.0217 0.8828 0.040 Uiso 1 1 calc R . .
N2 N 0.6145(3) 0.14611(18) 0.7276(2) 0.0325(6) Uani 1 1 d . . .
H2C H 0.6407 0.1424 0.6423 0.039 Uiso 1 1 calc R . .
N3 N 0.9374(3) 0.12335(17) 0.8232(2) 0.0306(6) Uani 1 1 d . . .
H3A H 1.0066 0.1013 0.8873 0.037 Uiso 1 1 calc R . .
N4 N 0.8169(3) -0.03139(18) 0.6829(2) 0.0331(6) Uani 1 1 d . . .
H4D H 0.7662 -0.0118 0.6057 0.040 Uiso 1 1 calc R . .
N5 N 0.6457(3) 0.08944(19) 1.0124(2) 0.0355(6) Uani 1 1 d . . .
N6 N 0.6699(4) 0.0954(3) 1.4400(3) 0.0666(11) Uani 1 1 d . . .
N7 N 0.1912(4) 0.0441(5) 1.4134(3) 0.0957(16) Uani 1 1 d . . .
N8 N 0.1974(4) 0.0118(3) 0.9937(3) 0.0655(11) Uani 1 1 d . . .
O1 O 0.8787(3) -0.03551(16) 0.9831(2) 0.0414(6) Uani 1 1 d . . .
H1D H 0.9733 -0.0295 0.9724 0.062 Uiso 1 1 d R . .
H1E H 0.8644 -0.0165 1.0613 0.062 Uiso 1 1 d R . .
O2 O 0.8976(4) 0.0057(3) 1.2529(3) 0.1007(14) Uani 1 1 d . . .
H2D H 0.8356 0.0078 1.3131 0.151 Uiso 1 1 d R . .
H2E H 0.9873 0.0158 1.2894 0.151 Uiso 1 1 d R . .

loop_
_atom_site_aniso_label
_atom_site_aniso_U_11
_atom_site_aniso_U_22
_atom_site_aniso_U_33
_atom_site_aniso_U_23
_atom_site_aniso_U_13
_atom_site_aniso_U_12
Ni1 0.02612(18) 0.0344(2) 0.02215(17) -0.00079(16) 0.00367(13) -0.00107(16)
Ni2 0.0300(2) 0.0548(3) 0.02177(18) 0.00129(18) 0.00450(14) 0.00028(19)
C1 0.0277(17) 0.055(2) 0.0400(19) 0.0048(15) 0.0018(14) -0.0073(14)
C2 0.0341(19) 0.053(2) 0.039(2) 0.0046(16) 0.0005(16) 0.0026(15)
C3 0.047(2) 0.0354(19) 0.0362(19) 0.0029(14) 0.0044(15) 0.0053(15)
C4 0.073(3) 0.047(2) 0.085(3) 0.012(2) -0.002(2) 0.009(2)
C5 0.057(2) 0.0338(18) 0.049(2) 0.0048(16) 0.0084(18) -0.0055(16)
C6 0.0409(19) 0.0392(18) 0.0380(19) -0.0033(15) 0.0040(14) -0.0100(15)
C7 0.055(2) 0.051(2) 0.043(2) -0.0100(17) 0.0048(17) -0.0077(18)
C8 0.055(2) 0.050(2) 0.065(3) -0.0088(19) 0.0126(19) -0.0193(19)
C9 0.0293(18) 0.050(2) 0.035(2) -0.0034(15) 0.0123(15) -0.0080(15)
C10 0.0314(19) 0.052(2) 0.036(2) -0.0100(16) 0.0104(15) -0.0017(15)
C11 0.044(2) 0.0378(19) 0.048(2) -0.0110(15) 0.0083(17) 0.0025(15)
C12 0.078(3) 0.053(3) 0.107(4) -0.037(3) 0.035(3) -0.007(2)
C13 0.053(2) 0.041(2) 0.049(2) -0.0147(17) 0.0090(17) -0.0066(17)
C14 0.041(2) 0.0377(19) 0.047(2) -0.0024(16) 0.0041(16) -0.0099(15)
C15 0.063(3) 0.050(2) 0.060(2) 0.011(2) 0.006(2) -0.012(2)
C16 0.049(2) 0.057(3) 0.074(3) -0.007(2) 0.008(2) -0.023(2)
C17 0.0338(16) 0.0450(19) 0.0258(16) -0.0018(14) -0.0014(13) 0.0016(14)
C18 0.0377(18) 0.067(2) 0.0263(17) -0.0027(15) 0.0109(14) -0.0039(17)
C19 0.0390(18) 0.088(3) 0.0337(17) 0.001(2) 0.0052(14) -0.004(2)
C20 0.0275(16) 0.068(2) 0.0377(18) 0.0045(18) 0.0055(13) 0.0024(17)
N1 0.0297(14) 0.0415(15) 0.0285(14) -0.0013(12) 0.0061(11) -0.0050(12)
N2 0.0306(14) 0.0412(15) 0.0256(13) 0.0073(11) 0.0009(11) 0.0050(12)
N3 0.0306(14) 0.0357(15) 0.0254(13) -0.0006(11) 0.0026(11) -0.0027(11)
N4 0.0326(14) 0.0416(15) 0.0250(13) -0.0043(11) 0.0024(11) -0.0028(12)
N5 0.0347(15) 0.0486(17) 0.0237(13) -0.0019(12) 0.0054(11) -0.0015(12)
N6 0.051(2) 0.114(3) 0.0335(18) -0.0068(18) -0.0018(15) -0.004(2)
N7 0.055(2) 0.185(5) 0.0501(19) 0.011(3) 0.0214(16) -0.012(3)
N8 0.0403(19) 0.110(3) 0.0450(19) -0.0068(19) -0.0058(15) -0.0045(18)
O1 0.0383(13) 0.0491(14) 0.0364(13) 0.0054(11) 0.0011(10) 0.0021(11)
O2 0.063(2) 0.172(4) 0.065(2) -0.036(2) -0.0061(17) 0.026(2)

loop_
_atom_type_symbol
_atom_type_description
_atom_type_scat_dispersion_real
_atom_type_scat_dispersion_imag
_atom_type_scat_source
C C 0.0033 0.0016 'International Tables Vol C Tables 4.2.6.8 and 6.1.1.4'
H H 0.0000 0.0000 'International Tables Vol C Tables 4.2.6.8 and 6.1.1.4'
N N 0.0061 0.0033 'International Tables Vol C Tables 4.2.6.8 and 6.1.1.4'
O O 0.0106 0.0060 'International Tables Vol C Tables 4.2.6.8 and 6.1.1.4'
Ni Ni 0.3393 1.1124 'International Tables Vol C Tables 4.2.6.8 and 6.1.1.4'

loop_
_geom_angle_atom_site_label_1
_geom_angle_atom_site_label_2
_geom_angle_atom_site_label_3
_geom_angle
_geom_angle_site_symmetry_1
_geom_angle_site_symmetry_3
_geom_angle_publ_flag
N5 Ni1 N2 90.21(10) . . ?
N5 Ni1 N4 165.41(11) . . ?
N2 Ni1 N4 100.14(10) . . ?
N5 Ni1 N3 106.41(10) . . ?
N2 Ni1 N3 88.38(10) . . ?
N4 Ni1 N3 84.31(10) . . ?
N5 Ni1 N1 83.93(10) . . ?
N2 Ni1 N1 83.89(10) . . ?
N4 Ni1 N1 86.96(10) . . ?
N3 Ni1 N1 167.15(9) . . ?
N5 Ni1 O1 81.96(10) . . ?
N2 Ni1 O1 168.02(9) . . ?
N4 Ni1 O1 89.28(10) . . ?
N3 Ni1 O1 85.19(9) . . ?
N1 Ni1 O1 104.15(9) . . ?
C19 Ni2 C18 90.48(14) . . ?
C19 Ni2 C17 177.2(2) . . ?
C18 Ni2 C17 90.60(13) . . ?
C19 Ni2 C20 90.76(14) . . ?
C18 Ni2 C20 175.77(17) . . ?
C17 Ni2 C20 88.34(13) . . ?
N1 C1 C2 110.8(3) . . ?
N2 C2 C1 110.3(3) . . ?
N2 C3 C4 113.4(3) . . ?
N2 C3 C5 110.8(3) . . ?
C4 C3 C5 108.6(3) . . ?
C6 C5 C3 119.2(3) . . ?
N3 C6 C5 110.5(3) . . ?
N3 C6 C7 107.0(3) . . ?
C5 C6 C7 111.7(3) . . ?
N3 C6 C8 110.9(3) . . ?
C5 C6 C8 108.8(3) . . ?
C7 C6 C8 107.9(3) . . ?
N3 C9 C10 109.7(3) . . ?
N4 C10 C9 109.7(3) . . ?
N4 C11 C13 111.0(3) . . ?
N4 C11 C12 112.8(3) . . ?
C13 C11 C12 108.5(3) . . ?
C11 C13 C14 119.4(3) . . ?
N1 C14 C15 106.6(3) . . ?
N1 C14 C13 110.0(3) . . ?
C15 C14 C13 111.6(3) . . ?
N1 C14 C16 111.1(3) . . ?
C15 C14 C16 109.2(3) . . ?
C13 C14 C16 108.3(3) . . ?
N5 C17 Ni2 175.6(3) . . ?
N6 C18 Ni2 175.3(4) . . ?
N7 C19 Ni2 178.3(5) . . ?
N8 C20 Ni2 176.0(4) . . ?
C1 N1 C14 114.6(3) . . ?
C1 N1 Ni1 104.44(19) . . ?
C14 N1 Ni1 121.6(2) . . ?
C2 N2 C3 113.7(3) . . ?
C2 N2 Ni1 105.9(2) . . ?
C3 N2 Ni1 115.14(19) . . ?
C9 N3 C6 113.8(2) . . ?
C9 N3 Ni1 104.74(18) . . ?
C6 N3 Ni1 121.0(2) . . ?
C10 N4 C11 113.0(3) . . ?
C10 N4 Ni1 105.39(19) . . ?
C11 N4 Ni1 117.1(2) . . ?
C17 N5 Ni1 152.8(3) . . ?

loop_
_geom_bond_atom_site_label_1
_geom_bond_atom_site_label_2
_geom_bond_distance
_geom_bond_site_symmetry_2
_geom_bond_publ_flag
Ni1 N5 2.093(3) . ?
Ni1 N2 2.108(2) . ?
Ni1 N4 2.113(2) . ?
Ni1 N3 2.132(3) . ?
Ni1 N1 2.160(3) . ?
Ni1 O1 2.188(2) . ?
Ni2 C19 1.852(3) . ?
Ni2 C18 1.852(4) . ?
Ni2 C17 1.861(3) . ?
Ni2 C20 1.864(3) . ?
C1 N1 1.479(4) . ?
C1 C2 1.485(5) . ?
C2 N2 1.475(4) . ?
C3 N2 1.484(4) . ?
C3 C4 1.525(5) . ?
C3 C5 1.530(5) . ?
C5 C6 1.527(5) . ?
C6 N3 1.490(4) . ?
C6 C7 1.539(4) . ?
C6 C8 1.538(5) . ?
C9 N3 1.485(4) . ?
C9 C10 1.499(5) . ?
C10 N4 1.478(4) . ?
C11 N4 1.480(4) . ?
C11 C13 1.527(5) . ?
C11 C12 1.536(5) . ?
C13 C14 1.532(5) . ?
C14 N1 1.498(4) . ?
C14 C15 1.523(5) . ?
C14 C16 1.533(5) . ?
C17 N5 1.146(4) . ?
C18 N6 1.148(4) . ?
C19 N7 1.135(4) . ?
C20 N8 1.142(4) . ?

loop_
_geom_hbond_atom_site_label_D
_geom_hbond_atom_site_label_H
_geom_hbond_atom_site_label_A
_geom_hbond_distance_DH
_geom_hbond_distance_HA
_geom_hbond_distance_DA
_geom_hbond_angle_DHA
_geom_hbond_site_symmetry_A
N2 H2C N6 0.91 2.19 3.071(4) 163.1 1_554
N4 H4D N6 0.91 2.40 3.260(5) 157.1 1_554
N3 H3A N8 0.91 2.33 3.205(4) 160.8 1_655
O1 H1D N8 0.86 2.07 2.904(4) 162.7 1_655
O2 H2E N7 0.86 2.14 2.991(5) 169.5 1_655
O1 H1E O2 0.86 1.95 2.773(4) 160.4 .
O2 H2D N6 0.85 2.41 3.173(5) 148.9 .

loop_
_geom_torsion_atom_site_label_1
_geom_torsion_atom_site_label_2
_geom_torsion_atom_site_label_3
_geom_torsion_atom_site_label_4
_geom_torsion
_geom_torsion_site_symmetry_1
_geom_torsion_site_symmetry_2
_geom_torsion_site_symmetry_3
_geom_torsion_site_symmetry_4
_geom_torsion_publ_flag
N1 C1 C2 N2 57.6(4) . . . . ?
N2 C3 C5 C6 -69.4(4) . . . . ?
C4 C3 C5 C6 165.4(3) . . . . ?
C3 C5 C6 N3 60.6(4) . . . . ?
C3 C5 C6 C7 -58.5(4) . . . . ?
C3 C5 C6 C8 -177.5(3) . . . . ?
N3 C9 C10 N4 58.9(4) . . . . ?
N4 C11 C13 C14 -68.4(4) . . . . ?
C12 C11 C13 C14 167.0(4) . . . . ?
C11 C13 C14 N1 60.6(4) . . . . ?
C11 C13 C14 C15 -57.5(4) . . . . ?
C11 C13 C14 C16 -177.8(3) . . . . ?
C19 Ni2 C17 N5 -102(5) . . . . ?
C18 Ni2 C17 N5 145(4) . . . . ?
C20 Ni2 C17 N5 -31(4) . . . . ?
C19 Ni2 C18 N6 115(4) . . . . ?
C17 Ni2 C18 N6 -67(4) . . . . ?
C20 Ni2 C18 N6 8(5) . . . . ?
C18 Ni2 C19 N7 -140(17) . . . . ?
C17 Ni2 C19 N7 106(18) . . . . ?
C20 Ni2 C19 N7 36(17) . . . . ?
C19 Ni2 C20 N8 -101(5) . . . . ?
C18 Ni2 C20 N8 6(6) . . . . ?
C17 Ni2 C20 N8 82(5) . . . . ?
C2 C1 N1 C14 -175.3(3) . . . . ?
C2 C1 N1 Ni1 -39.8(3) . . . . ?
C15 C14 N1 C1 -164.7(3) . . . . ?
C13 C14 N1 C1 74.2(3) . . . . ?
C16 C14 N1 C1 -45.7(4) . . . . ?
C15 C14 N1 Ni1 68.2(3) . . . . ?
C13 C14 N1 Ni1 -53.0(3) . . . . ?
C16 C14 N1 Ni1 -172.9(2) . . . . ?
N5 Ni1 N1 C1 103.7(2) . . . . ?
N2 Ni1 N1 C1 12.9(2) . . . . ?
N4 Ni1 N1 C1 -87.7(2) . . . . ?
N3 Ni1 N1 C1 -40.5(6) . . . . ?
O1 Ni1 N1 C1 -176.17(19) . . . . ?
N5 Ni1 N1 C14 -124.7(2) . . . . ?
N2 Ni1 N1 C14 144.4(2) . . . . ?
N4 Ni1 N1 C14 43.9(2) . . . . ?
N3 Ni1 N1 C14 91.1(5) . . . . ?
O1 Ni1 N1 C14 -44.6(2) . . . . ?
C1 C2 N2 C3 -169.4(3) . . . . ?
C1 C2 N2 Ni1 -42.1(3) . . . . ?
C4 C3 N2 C2 -49.9(4) . . . . ?
C5 C3 N2 C2 -172.4(3) . . . . ?
C4 C3 N2 Ni1 -172.3(3) . . . . ?
C5 C3 N2 Ni1 65.3(3) . . . . ?
N5 Ni1 N2 C2 -68.5(2) . . . . ?
N4 Ni1 N2 C2 101.1(2) . . . . ?
N3 Ni1 N2 C2 -175.0(2) . . . . ?
N1 Ni1 N2 C2 15.3(2) . . . . ?
O1 Ni1 N2 C2 -117.5(5) . . . . ?
N5 Ni1 N2 C3 58.0(2) . . . . ?
N4 Ni1 N2 C3 -132.4(2) . . . . ?
N3 Ni1 N2 C3 -48.4(2) . . . . ?
N1 Ni1 N2 C3 141.8(2) . . . . ?
O1 Ni1 N2 C3 9.0(6) . . . . ?
C10 C9 N3 C6 -175.8(3) . . . . ?
C10 C9 N3 Ni1 -41.6(3) . . . . ?
C5 C6 N3 C9 73.7(3) . . . . ?
C7 C6 N3 C9 -164.4(3) . . . . ?
C8 C6 N3 C9 -47.1(4) . . . . ?
C5 C6 N3 Ni1 -52.4(3) . . . . ?
C7 C6 N3 Ni1 69.5(3) . . . . ?
C8 C6 N3 Ni1 -173.1(2) . . . . ?
N5 Ni1 N3 C9 -175.89(19) . . . . ?
N2 Ni1 N3 C9 -86.1(2) . . . . ?
N4 Ni1 N3 C9 14.2(2) . . . . ?
N1 Ni1 N3 C9 -33.2(6) . . . . ?
O1 Ni1 N3 C9 104.0(2) . . . . ?
N5 Ni1 N3 C6 -45.8(2) . . . . ?
N2 Ni1 N3 C6 44.0(2) . . . . ?
N4 Ni1 N3 C6 144.3(2) . . . . ?
N1 Ni1 N3 C6 96.9(5) . . . . ?
O1 Ni1 N3 C6 -125.9(2) . . . . ?
C9 C10 N4 C11 -171.4(3) . . . . ?
C9 C10 N4 Ni1 -42.4(3) . . . . ?
C13 C11 N4 C10 -172.5(3) . . . . ?
C12 C11 N4 C10 -50.5(4) . . . . ?
C13 C11 N4 Ni1 64.7(3) . . . . ?
C12 C11 N4 Ni1 -173.3(3) . . . . ?
N5 Ni1 N4 C10 -123.1(4) . . . . ?
N2 Ni1 N4 C10 102.3(2) . . . . ?
N3 Ni1 N4 C10 15.0(2) . . . . ?
N1 Ni1 N4 C10 -174.5(2) . . . . ?
O1 Ni1 N4 C10 -70.2(2) . . . . ?
N5 Ni1 N4 C11 3.5(5) . . . . ?
N2 Ni1 N4 C11 -131.1(2) . . . . ?
N3 Ni1 N4 C11 141.6(2) . . . . ?
N1 Ni1 N4 C11 -47.8(2) . . . . ?
O1 Ni1 N4 C11 56.4(2) . . . . ?
Ni2 C17 N5 Ni1 -12(4) . . . . ?
N2 Ni1 N5 C17 104.0(6) . . . . ?
N4 Ni1 N5 C17 -31.4(8) . . . . ?
N3 Ni1 N5 C17 -167.6(5) . . . . ?
N1 Ni1 N5 C17 20.2(6) . . . . ?
O1 Ni1 N5 C17 -85.1(6) . . . . ?
